data_7242330
loop_
_publ_author_name
'Du, Wu-Bo'
'Wang, Ning-Ning'
'Pan, Chao'
'Ni, Shao-Fei'
'Wen, Li-Rong'
'Li, Ming'
'Zhang, Lin-Bao'

_publ_section_title
;
 Regio- and stereoselective electrochemical synthesis of sulfonylated
 enethers from alkynes and sulfonyl hydrazides
;
_journal_issue 6
_journal_name_full 'Green Chemistry'
_journal_page_first 2420
_journal_page_last 2426
_journal_paper_doi 10.1039/D1GC00027F
_journal_volume 23
_journal_year 2021
_chemical_formula_sum 'C16 H14 O2 S'
_chemical_formula_weight 270.33
_space_group_IT_number 19
_space_group_name_Hall 'P 2ac 2ab'
_space_group_name_H-M_alt 'P 21 21 21'
_symmetry_cell_setting orthorhombic
_symmetry_space_group_name_H-M 'P 21 21 21'
_atom_sites_solution_hydrogens geom
_atom_sites_solution_primary direct
_atom_sites_solution_secondary difmap
_audit_creation_method SHELXL-97
_audit_update_record
;
2020-10-26 deposited with the CCDC.	2021-02-27 downloaded from the CCDC.
;
_cell_angle_alpha 90.00
_cell_angle_beta 90.00
_cell_angle_gamma 90.00
_cell_formula_units_Z 4
_cell_length_a 8.5976(8)
_cell_length_b 10.8141(9)
_cell_length_c 15.2294(14)
_cell_measurement_reflns_used 2213
_cell_measurement_temperature 298(2)
_cell_measurement_theta_max 23.592
_cell_measurement_theta_min 2.31
_cell_volume 1416.0(2)
_computing_cell_refinement 'Bruker SMART'
_computing_data_collection 'Bruker SMART'
_computing_data_reduction 'Bruker SAINT'
_computing_molecular_graphics 'Bruker SHELXTL'
_computing_publication_material 'Bruker SHELXTL'
_computing_structure_refinement 'SHELXL-97 (Sheldrick, 1997)'
_computing_structure_solution 'SHELXS-97 (Sheldrick, 1990)'
_diffrn_ambient_temperature 298(2)
_diffrn_measured_fraction_theta_full 0.992
_diffrn_measured_fraction_theta_max 0.992
_diffrn_measurement_device_type 'CCD area detector'
_diffrn_measurement_method 'phi and omega scans'
_diffrn_radiation_monochromator graphite
_diffrn_radiation_source 'fine-focus sealed tube'
_diffrn_radiation_type MoK\a
_diffrn_radiation_wavelength 0.71073
_diffrn_reflns_av_R_equivalents 0.1017
_diffrn_reflns_av_sigmaI/netI 0.1064
_diffrn_reflns_limit_h_max 9
_diffrn_reflns_limit_h_min -10
_diffrn_reflns_limit_k_max 12
_diffrn_reflns_limit_k_min -10
_diffrn_reflns_limit_l_max 18
_diffrn_reflns_limit_l_min -18
_diffrn_reflns_number 6668
_diffrn_reflns_theta_full 25.01
_diffrn_reflns_theta_max 25.01
_diffrn_reflns_theta_min 2.31
_exptl_absorpt_coefficient_mu 0.223
_exptl_absorpt_correction_T_max 0.9567
_exptl_absorpt_correction_T_min 0.9161
_exptl_absorpt_correction_type multi-scan
_exptl_absorpt_process_details sadabs
_exptl_crystal_colour colourless
_exptl_crystal_density_diffrn 1.268
_exptl_crystal_density_method 'not measured'
_exptl_crystal_description block
_exptl_crystal_F_000 568
_exptl_crystal_size_max 0.40
_exptl_crystal_size_mid 0.36
_exptl_crystal_size_min 0.20
_refine_diff_density_max 0.185
_refine_diff_density_min -0.245
_refine_diff_density_rms 0.052
_refine_ls_abs_structure_details 'Flack H D (1983), Acta Cryst. A39, 876-881'
_refine_ls_abs_structure_Flack 0.09(12)
_refine_ls_extinction_method none
_refine_ls_goodness_of_fit_ref 1.022
_refine_ls_hydrogen_treatment mixed
_refine_ls_matrix_type full
_refine_ls_number_parameters 174
_refine_ls_number_reflns 2477
_refine_ls_number_restraints 0
_refine_ls_restrained_S_all 1.022
_refine_ls_R_factor_all 0.0850
_refine_ls_R_factor_gt 0.0577
_refine_ls_shift/su_max 0.000
_refine_ls_shift/su_mean 0.000
_refine_ls_structure_factor_coef Fsqd
_refine_ls_weighting_details 'calc w=1/[\s^2^(Fo^2^)+(0.0351P)^2^+0.0000P] where P=(Fo^2^+2Fc^2^)/3'
_refine_ls_weighting_scheme calc
_refine_ls_wR_factor_gt 0.1067
_refine_ls_wR_factor_ref 0.1143
_reflns_number_gt 1784
_reflns_number_total 2477
_reflns_threshold_expression >2sigma(I)
_cod_data_source_file d1gc00027f2.cif
_cod_data_source_block 200903b
_cod_depositor_comments
;
The following automatic conversions were performed:

data item '_symmetry_cell_setting' value 'Orthorhombic' was changed
to 'orthorhombic' in accordance with the
/home/data/users/saulius/crontab/automatic-downloads/rss-feeds/RSC/lib/dictionaries/cif_core.dic
dictionary named 'cif_core.dic' version 2.4.2 last updated on
2011-04-26.

Automatic conversion script
Id: cif_fix_values 7556 2019-12-06 15:28:31Z antanas 

 Adding full bibliography for 7242329--7242330.cif.
;
_cod_original_sg_symbol_H-M P2(1)2(1)2(1)
_cod_database_code 7242330

loop_
_symmetry_equiv_pos_as_xyz
'x, y, z'
'-x+1/2, -y, z+1/2'
'-x, y+1/2, -z+1/2'
'x+1/2, -y+1/2, -z'

loop_
_atom_site_label
_atom_site_type_symbol
_atom_site_fract_x
_atom_site_fract_y
_atom_site_fract_z
_atom_site_U_iso_or_equiv
_atom_site_adp_type
_atom_site_occupancy
_atom_site_symmetry_multiplicity
_atom_site_calc_flag
_atom_site_refinement_flags
_atom_site_disorder_assembly
_atom_site_disorder_group
O1 O 0.6641(3) 0.4705(3) 0.75274(15) 0.0643(8) Uani 1 1 d . . .
O2 O 0.9199(4) 0.5537(3) 0.70302(14) 0.0641(9) Uani 1 1 d . . .
S1 S 0.81086(13) 0.53095(9) 0.77556(5) 0.0436(3) Uani 1 1 d . . .
C1 C 0.7756(4) 0.6694(3) 0.8370(2) 0.0368(10) Uani 1 1 d . . .
C2 C 0.8305(5) 0.6588(3) 0.9206(2) 0.0326(8) Uani 1 1 d . . .
C3 C 0.9047(4) 0.5349(3) 0.93945(19) 0.0327(8) Uani 1 1 d . . .
C4 C 0.9057(4) 0.4569(4) 0.8657(2) 0.0379(9) Uani 1 1 d . . .
C5 C 0.9748(5) 0.3413(4) 0.8663(2) 0.0464(11) Uani 1 1 d . . .
H5 H 0.9745 0.2908 0.8169 0.056 Uiso 1 1 calc R . .
C6 C 1.0462(5) 0.3038(4) 0.9461(3) 0.0516(12) Uani 1 1 d . . .
H6 H 1.0956 0.2273 0.9481 0.062 Uiso 1 1 calc R . .
C7 C 1.0452(5) 0.3772(4) 1.0219(2) 0.0449(10) Uani 1 1 d . . .
C8 C 0.9752(4) 0.4948(3) 1.0180(2) 0.0381(9) Uani 1 1 d . . .
H8 H 0.9755 0.5460 1.0671 0.046 Uiso 1 1 calc R . .
C9 C 0.8266(4) 0.7581(3) 0.9895(2) 0.0334(8) Uani 1 1 d . . .
C10 C 0.8879(5) 0.8753(3) 0.9718(2) 0.0440(10) Uani 1 1 d . . .
H10 H 0.9274 0.8933 0.9164 0.053 Uiso 1 1 calc R . .
C11 C 0.8895(5) 0.9663(4) 1.0384(3) 0.0608(12) Uani 1 1 d . . .
H11 H 0.9305 1.0440 1.0262 0.073 Uiso 1 1 calc R . .
C12 C 0.8306(6) 0.9418(4) 1.1219(3) 0.0641(14) Uani 1 1 d . . .
H12 H 0.8343 1.0020 1.1654 0.077 Uiso 1 1 calc R . .
C13 C 0.7662(5) 0.8261(5) 1.1396(2) 0.0562(13) Uani 1 1 d . . .
H13 H 0.7228 0.8098 1.1943 0.067 Uiso 1 1 calc R . .
C14 C 0.7671(4) 0.7353(4) 1.0750(2) 0.0410(10) Uani 1 1 d . . .
H14 H 0.7277 0.6574 1.0881 0.049 Uiso 1 1 calc R . .
C15 C 0.6869(5) 0.7728(4) 0.7920(2) 0.0510(11) Uani 1 1 d . . .
H15A H 0.5772 0.7576 0.7968 0.076 Uiso 1 1 calc R . .
H15B H 0.7158 0.7762 0.7312 0.076 Uiso 1 1 calc R . .
H15C H 0.7115 0.8502 0.8196 0.076 Uiso 1 1 calc R . .
C16 C 1.1242(6) 0.3358(5) 1.1092(2) 0.0768(16) Uani 1 1 d . . .
H16A H 1.1125 0.2481 1.1162 0.115 Uiso 1 1 calc R . .
H16B H 1.0761 0.3776 1.1577 0.115 Uiso 1 1 calc R . .
H16C H 1.2328 0.3563 1.1073 0.115 Uiso 1 1 calc R . .

loop_
_atom_site_aniso_label
_atom_site_aniso_U_11
_atom_site_aniso_U_22
_atom_site_aniso_U_33
_atom_site_aniso_U_23
_atom_site_aniso_U_13
_atom_site_aniso_U_12
O1 0.063(2) 0.070(2) 0.0605(15) -0.0218(14) -0.0133(14) -0.0171(19)
O2 0.094(2) 0.0551(19) 0.0434(13) -0.0010(13) 0.0259(14) 0.0034(17)
S1 0.0556(7) 0.0382(5) 0.0369(4) -0.0065(4) 0.0048(5) 0.0000(6)
C1 0.041(3) 0.031(2) 0.0385(18) 0.0014(16) 0.0057(17) 0.0033(18)
C2 0.036(2) 0.0234(19) 0.0388(17) 0.0018(15) 0.0058(18) -0.0001(18)
C3 0.032(2) 0.028(2) 0.0379(18) -0.0012(18) 0.0075(16) -0.0016(19)
C4 0.036(2) 0.029(2) 0.0489(19) -0.0030(19) 0.0083(17) -0.001(2)
C5 0.044(3) 0.034(2) 0.061(2) -0.008(2) 0.013(2) 0.002(2)
C6 0.044(3) 0.029(2) 0.081(3) 0.006(2) 0.020(2) 0.007(2)
C7 0.034(3) 0.041(3) 0.060(2) 0.016(2) 0.010(2) 0.0060(19)
C8 0.035(2) 0.035(3) 0.0442(19) 0.0006(17) 0.0029(17) 0.0006(17)
C9 0.030(2) 0.031(2) 0.0396(17) -0.0024(16) 0.0000(18) 0.0037(18)
C10 0.043(3) 0.036(2) 0.052(2) -0.0002(19) -0.0001(19) 0.0000(19)
C11 0.063(3) 0.028(2) 0.091(3) -0.010(3) -0.018(3) -0.002(2)
C12 0.074(4) 0.052(3) 0.066(3) -0.031(2) -0.027(3) 0.024(3)
C13 0.062(4) 0.067(3) 0.039(2) -0.013(2) -0.0018(19) 0.016(3)
C14 0.041(3) 0.042(3) 0.0396(18) -0.0027(18) 0.0009(17) 0.0055(18)
C15 0.059(3) 0.050(3) 0.0441(19) 0.0023(18) -0.005(2) 0.019(2)
C16 0.066(4) 0.086(4) 0.078(3) 0.037(3) 0.002(3) 0.026(3)

loop_
_atom_type_symbol
_atom_type_description
_atom_type_scat_dispersion_real
_atom_type_scat_dispersion_imag
_atom_type_scat_source
C C 0.0033 0.0016 'International Tables Vol C Tables 4.2.6.8 and 6.1.1.4'
H H 0.0000 0.0000 'International Tables Vol C Tables 4.2.6.8 and 6.1.1.4'
O O 0.0106 0.0060 'International Tables Vol C Tables 4.2.6.8 and 6.1.1.4'
S S 0.1246 0.1234 'International Tables Vol C Tables 4.2.6.8 and 6.1.1.4'

loop_
_geom_angle_atom_site_label_1
_geom_angle_atom_site_label_2
_geom_angle_atom_site_label_3
_geom_angle
_geom_angle_site_symmetry_1
_geom_angle_site_symmetry_3
_geom_angle_publ_flag
O1 S1 O2 116.51(16) . . ?
O1 S1 C4 112.08(17) . . ?
O2 S1 C4 111.19(17) . . ?
O1 S1 C1 110.58(18) . . ?
O2 S1 C1 111.13(17) . . ?
C4 S1 C1 92.92(16) . . ?
C2 C1 C15 131.2(3) . . ?
C2 C1 S1 111.0(3) . . ?
C15 C1 S1 117.8(2) . . ?
C1 C2 C9 125.8(3) . . ?
C1 C2 C3 113.5(3) . . ?
C9 C2 C3 120.7(3) . . ?
C4 C3 C8 119.4(3) . . ?
C4 C3 C2 112.6(3) . . ?
C8 C3 C2 128.0(3) . . ?
C5 C4 C3 122.7(3) . . ?
C5 C4 S1 127.3(3) . . ?
C3 C4 S1 110.0(3) . . ?
C4 C5 C6 116.7(4) . . ?
C4 C5 H5 121.7 . . ?
C6 C5 H5 121.7 . . ?
C7 C6 C5 122.7(4) . . ?
C7 C6 H6 118.7 . . ?
C5 C6 H6 118.7 . . ?
C6 C7 C8 118.6(3) . . ?
C6 C7 C16 122.5(4) . . ?
C8 C7 C16 118.9(4) . . ?
C7 C8 C3 119.9(3) . . ?
C7 C8 H8 120.1 . . ?
C3 C8 H8 120.1 . . ?
C10 C9 C14 118.0(3) . . ?
C10 C9 C2 120.4(3) . . ?
C14 C9 C2 121.6(3) . . ?
C9 C10 C11 119.8(4) . . ?
C9 C10 H10 120.1 . . ?
C11 C10 H10 120.1 . . ?
C12 C11 C10 121.2(4) . . ?
C12 C11 H11 119.4 . . ?
C10 C11 H11 119.4 . . ?
C13 C12 C11 119.4(4) . . ?
C13 C12 H12 120.3 . . ?
C11 C12 H12 120.3 . . ?
C14 C13 C12 119.6(4) . . ?
C14 C13 H13 120.2 . . ?
C12 C13 H13 120.2 . . ?
C13 C14 C9 121.9(4) . . ?
C13 C14 H14 119.0 . . ?
C9 C14 H14 119.0 . . ?
C1 C15 H15A 109.5 . . ?
C1 C15 H15B 109.5 . . ?
H15A C15 H15B 109.5 . . ?
C1 C15 H15C 109.5 . . ?
H15A C15 H15C 109.5 . . ?
H15B C15 H15C 109.5 . . ?
C7 C16 H16A 109.5 . . ?
C7 C16 H16B 109.5 . . ?
H16A C16 H16B 109.5 . . ?
C7 C16 H16C 109.5 . . ?
H16A C16 H16C 109.5 . . ?
H16B C16 H16C 109.5 . . ?

loop_
_geom_bond_atom_site_label_1
_geom_bond_atom_site_label_2
_geom_bond_distance
_geom_bond_site_symmetry_2
_geom_bond_publ_flag
O1 S1 1.463(3) . ?
O2 S1 1.470(3) . ?
S1 C4 1.786(4) . ?
S1 C1 1.792(4) . ?
C1 C2 1.363(5) . ?
C1 C15 1.517(5) . ?
C2 C9 1.502(5) . ?
C2 C3 1.511(5) . ?
C3 C4 1.405(4) . ?
C3 C8 1.409(4) . ?
C4 C5 1.384(5) . ?
C5 C6 1.422(5) . ?
C5 H5 0.9300 . ?
C6 C7 1.402(5) . ?
C6 H6 0.9300 . ?
C7 C8 1.408(5) . ?
C7 C16 1.558(5) . ?
C8 H8 0.9300 . ?
C9 C10 1.399(5) . ?
C9 C14 1.420(5) . ?
C10 C11 1.413(5) . ?
C10 H10 0.9300 . ?
C11 C12 1.394(6) . ?
C11 H11 0.9300 . ?
C12 C13 1.394(6) . ?
C12 H12 0.9300 . ?
C13 C14 1.390(5) . ?
C13 H13 0.9300 . ?
C14 H14 0.9300 . ?
C15 H15A 0.9600 . ?
C15 H15B 0.9600 . ?
C15 H15C 0.9600 . ?
C16 H16A 0.9600 . ?
C16 H16B 0.9600 . ?
C16 H16C 0.9600 . ?

loop_
_geom_torsion_atom_site_label_1
_geom_torsion_atom_site_label_2
_geom_torsion_atom_site_label_3
_geom_torsion_atom_site_label_4
_geom_torsion
_geom_torsion_site_symmetry_1
_geom_torsion_site_symmetry_2
_geom_torsion_site_symmetry_3
_geom_torsion_site_symmetry_4
_geom_torsion_publ_flag
O1 S1 C1 C2 114.1(3) . . . . ?
O2 S1 C1 C2 -114.9(3) . . . . ?
C4 S1 C1 C2 -0.8(3) . . . . ?
O1 S1 C1 C15 -63.1(3) . . . . ?
O2 S1 C1 C15 67.9(3) . . . . ?
C4 S1 C1 C15 -178.0(3) . . . . ?
C15 C1 C2 C9 -5.8(7) . . . . ?
S1 C1 C2 C9 177.6(3) . . . . ?
C15 C1 C2 C3 176.4(4) . . . . ?
S1 C1 C2 C3 -0.3(4) . . . . ?
C1 C2 C3 C4 1.7(5) . . . . ?
C9 C2 C3 C4 -176.3(3) . . . . ?
C1 C2 C3 C8 178.6(4) . . . . ?
C9 C2 C3 C8 0.6(6) . . . . ?
C8 C3 C4 C5 -0.6(5) . . . . ?
C2 C3 C4 C5 176.6(3) . . . . ?
C8 C3 C4 S1 -179.4(3) . . . . ?
C2 C3 C4 S1 -2.2(4) . . . . ?
O1 S1 C4 C5 69.4(4) . . . . ?
O2 S1 C4 C5 -63.0(4) . . . . ?
C1 S1 C4 C5 -177.0(4) . . . . ?
O1 S1 C4 C3 -111.9(3) . . . . ?
O2 S1 C4 C3 115.8(3) . . . . ?
C1 S1 C4 C3 1.7(3) . . . . ?
C3 C4 C5 C6 0.0(6) . . . . ?
S1 C4 C5 C6 178.6(3) . . . . ?
C4 C5 C6 C7 1.4(6) . . . . ?
C5 C6 C7 C8 -2.2(6) . . . . ?
C5 C6 C7 C16 -179.7(4) . . . . ?
C6 C7 C8 C3 1.6(6) . . . . ?
C16 C7 C8 C3 179.2(3) . . . . ?
C4 C3 C8 C7 -0.3(5) . . . . ?
C2 C3 C8 C7 -177.0(4) . . . . ?
C1 C2 C9 C10 -53.0(6) . . . . ?
C3 C2 C9 C10 124.7(4) . . . . ?
C1 C2 C9 C14 129.6(4) . . . . ?
C3 C2 C9 C14 -52.7(5) . . . . ?
C14 C9 C10 C11 0.2(5) . . . . ?
C2 C9 C10 C11 -177.3(3) . . . . ?
C9 C10 C11 C12 -0.1(6) . . . . ?
C10 C11 C12 C13 -1.3(6) . . . . ?
C11 C12 C13 C14 2.6(7) . . . . ?
C12 C13 C14 C9 -2.6(6) . . . . ?
C10 C9 C14 C13 1.1(6) . . . . ?
C2 C9 C14 C13 178.6(4) . . . . ?
